data_1516858
loop_
_publ_author_name
'Feng Guo'

_publ_section_title
;
 Hydrothermal syntheses, crystal structure and luminescent properties of
 four zinc(II) coordination polymers based on tipodal imidazole
;
_journal_name_full
;
Inorganica Chimica Acta
;
_journal_page_first 79
_journal_page_last 84
_journal_volume 399
_journal_year 2013
_chemical_formula_moiety 'C23 H16 N6 O5 Zn'
_chemical_formula_sum 'C23 H16 N6 O5 Zn'
_chemical_formula_weight 521.79
_space_group_crystal_system monoclinic
_space_group_IT_number 14
_space_group_name_Hall '-P 2ybc'
_space_group_name_H-M_alt 'P 1 21/c 1'
_symmetry_space_group_name_Hall '-P 2ybc'
_symmetry_space_group_name_H-M 'P 1 21/c 1'
_atom_sites_solution_hydrogens geom
_atom_sites_solution_primary direct
_atom_sites_solution_secondary difmap
_cell_angle_alpha 90.000(5)
_cell_angle_beta 93.644(5)
_cell_angle_gamma 90.000(5)
_cell_formula_units_Z 4
_cell_length_a 9.699(5)
_cell_length_b 13.677(5)
_cell_length_c 16.584(5)
_cell_measurement_temperature 293(2)
_cell_volume 2195.5(15)
_computing_molecular_graphics
;
O. V. Dolomanov, L. J. Bourhis, R. J. Gildea, J. A. K. Howard and H. Puschmann,
OLEX2: a complete structure solution, refinement and analysis program.
J. Appl. Cryst. (2009). 42, 339-341.
;
_computing_publication_material
;
O. V. Dolomanov, L. J. Bourhis, R. J. Gildea, J. A. K. Howard and H. Puschmann,
OLEX2: a complete structure solution, refinement and analysis program.
J. Appl. Cryst. (2009). 42, 339-341.
;
_computing_structure_refinement
;
XL, G.M. Sheldrick, Acta Cryst.
(2008). A64, 112-122
;
_computing_structure_solution 'SHELXS-97 (Sheldrick, 1990)'
_diffrn_ambient_temperature 293(2)
_diffrn_measured_fraction_theta_full 0.992
_diffrn_measured_fraction_theta_max 0.992
_diffrn_radiation_monochromator graphite
_diffrn_radiation_type MoK\a
_diffrn_radiation_wavelength 0.71069
_diffrn_reflns_av_R_equivalents 0.0320
_diffrn_reflns_av_unetI/netI 0.0416
_diffrn_reflns_limit_h_max 12
_diffrn_reflns_limit_h_min -12
_diffrn_reflns_limit_k_max 16
_diffrn_reflns_limit_k_min -17
_diffrn_reflns_limit_l_max 20
_diffrn_reflns_limit_l_min -21
_diffrn_reflns_number 13383
_diffrn_reflns_theta_full 27.51
_diffrn_reflns_theta_max 27.51
_diffrn_reflns_theta_min 1.93
_diffrn_source 'fine-focus sealed tube'
_exptl_absorpt_coefficient_mu 1.169
_exptl_absorpt_correction_T_max 0.7588
_exptl_absorpt_correction_T_min 0.6990
_exptl_crystal_density_diffrn 1.579
_exptl_crystal_density_method 'not measured'
_exptl_crystal_F_000 1064
_exptl_crystal_size_max 0.33
_exptl_crystal_size_mid 0.29
_exptl_crystal_size_min 0.25
_refine_diff_density_max 0.633
_refine_diff_density_min -0.301
_refine_diff_density_rms 0.076
_refine_ls_extinction_method none
_refine_ls_goodness_of_fit_ref 1.040
_refine_ls_hydrogen_treatment mixed
_refine_ls_matrix_type full
_refine_ls_number_parameters 317
_refine_ls_number_reflns 5004
_refine_ls_number_restraints 0
_refine_ls_restrained_S_all 1.040
_refine_ls_R_factor_all 0.0524
_refine_ls_R_factor_gt 0.0381
_refine_ls_shift/su_max 0.002
_refine_ls_shift/su_mean 0.000
_refine_ls_structure_factor_coef Fsqd
_refine_ls_weighting_details 'calc w=1/[\s^2^(Fo^2^)+(0.0515P)^2^+1.2433P] where P=(Fo^2^+2Fc^2^)/3'
_refine_ls_weighting_scheme calc
_refine_ls_wR_factor_gt 0.0974
_refine_ls_wR_factor_ref 0.1041
_reflns_number_gt 4000
_reflns_number_total 5004
_reflns_threshold_expression >2sigma(I)
_cod_data_source_file ICA-2013-399-79-84-3.cif
_cod_data_source_block guo341_0m
_cod_database_code 1516858

loop_
_space_group_symop_id
_space_group_symop_operation_xyz
1 'x, y, z'
2 '-x, y+1/2, -z+1/2'
3 '-x, -y, -z'
4 'x, -y-1/2, z-1/2'

loop_
_atom_site_label
_atom_site_type_symbol
_atom_site_fract_x
_atom_site_fract_y
_atom_site_fract_z
_atom_site_U_iso_or_equiv
_atom_site_adp_type
_atom_site_occupancy
_atom_site_symmetry_multiplicity
_atom_site_calc_flag
_atom_site_refinement_flags
Zn1 Zn 0.00146(3) 1.11275(2) 0.181403(17) 0.01954(10) Uani 1 1 d .
O3 O 0.81507(18) 1.16297(14) 0.15944(12) 0.0282(4) Uani 1 1 d .
O1 O 0.16403(17) 1.19199(14) 0.17063(12) 0.0294(4) Uani 1 1 d .
O5 O 0.4447(2) 1.47139(15) 0.28412(16) 0.0475(6) Uani 1 1 d .
H5 H 0.5151 1.4978 0.3035 0.071 Uiso 1 1 calc R
O4 O 0.88312(19) 1.28204(16) 0.24400(14) 0.0422(5) Uani 1 1 d .
O2 O 0.3130(2) 1.06908(15) 0.17444(15) 0.0443(6) Uani 1 1 d .
N5 N 0.0224(2) 0.65247(17) 0.55798(14) 0.0266(5) Uani 1 1 d .
C17 C 0.0233(3) 0.79858(19) 0.47470(16) 0.0244(5) Uani 1 1 d .
H17 H -0.0703 0.7900 0.4608 0.029 Uiso 1 1 calc R
C12 C 0.0953(3) 0.87601(18) 0.44377(15) 0.0229(5) Uani 1 1 d .
N2 N 0.0244(2) 0.94364(16) 0.39059(13) 0.0231(5) Uani 1 1 d .
N3 N 0.4469(2) 0.83687(17) 0.53453(14) 0.0283(5) Uani 1 1 d .
C16 C 0.0944(3) 0.73390(19) 0.52701(16) 0.0252(6) Uani 1 1 d .
C3 C 0.3705(3) 1.32078(19) 0.22665(16) 0.0249(6) Uani 1 1 d .
H3 H 0.2793 1.3389 0.2324 0.030 Uiso 1 1 calc R
C14 C 0.3035(3) 0.8230(2) 0.51417(16) 0.0260(6) Uani 1 1 d .
C2 C 0.4006(2) 1.23041(18) 0.19377(15) 0.0201(5) Uani 1 1 d .
C8 C 0.7931(2) 1.23729(19) 0.20385(16) 0.0234(5) Uani 1 1 d .
C13 C 0.2350(3) 0.8893(2) 0.46283(16) 0.0261(6) Uani 1 1 d .
H13 H 0.2819 0.9417 0.4416 0.031 Uiso 1 1 calc R
C6 C 0.6433(2) 1.26759(18) 0.20735(15) 0.0207(5) Uani 1 1 d .
C7 C 0.5375(2) 1.20473(19) 0.18212(15) 0.0219(5) Uani 1 1 d .
H7 H 0.5572 1.1457 0.1575 0.026 Uiso 1 1 calc R
C5 C 0.6143(3) 1.35652(19) 0.24279(16) 0.0242(5) Uani 1 1 d .
H5A H 0.6860 1.3977 0.2611 0.029 Uiso 1 1 calc R
N1 N -0.0124(2) 1.04847(17) 0.29060(13) 0.0253(5) Uani 1 1 d .
N4 N 0.6679(3) 0.8695(2) 0.52134(17) 0.0421(7) Uani 1 1 d .
C4 C 0.4776(3) 1.38404(19) 0.25091(17) 0.0269(6) Uani 1 1 d .
C15 C 0.2341(3) 0.7454(2) 0.54769(17) 0.0285(6) Uani 1 1 d .
H15 H 0.2806 0.7022 0.5832 0.034 Uiso 1 1 calc R
N6 N -0.0165(2) 0.50872(16) 0.61145(14) 0.0274(5) Uani 1 1 d .
C10 C -0.1345(3) 1.0323(2) 0.32684(17) 0.0323(6) Uani 1 1 d .
H10 H -0.2187 1.0614 0.3113 0.039 Uiso 1 1 calc R
C1 C 0.2860(3) 1.15728(19) 0.17737(16) 0.0232(5) Uani 1 1 d .
C9 C 0.6488(3) 0.8416(3) 0.5988(2) 0.0414(8) Uani 1 1 d .
H9 H 0.7186 0.8373 0.6397 0.050 Uiso 1 1 calc R
C18 C 0.5439(3) 0.8656(2) 0.48441(18) 0.0353(7) Uani 1 1 d .
H18 H 0.5251 0.8808 0.4302 0.042 Uiso 1 1 calc R
C20 C 0.5148(3) 0.8211(3) 0.60785(19) 0.0434(8) Uani 1 1 d .
H20 H 0.4762 0.8003 0.6548 0.052 Uiso 1 1 calc R
C11 C 0.0809(3) 0.9938(2) 0.33039(16) 0.0274(6) Uani 1 1 d .
H11 H 0.1733 0.9902 0.3187 0.033 Uiso 1 1 calc R
C21 C 0.0790(3) 0.5687(2) 0.58743(16) 0.0266(6) Uani 1 1 d .
H21 H 0.1731 0.5550 0.5904 0.032 Uiso 1 1 calc R
C22 C -0.1190(3) 0.6445(2) 0.5639(2) 0.0443(8) Uani 1 1 d .
H22 H -0.1857 0.6908 0.5482 0.053 Uiso 1 1 calc R
C19 C -0.1137(3) 0.9678(2) 0.38844(17) 0.0305(6) Uani 1 1 d .
H19 H -0.1791 0.9447 0.4223 0.037 Uiso 1 1 calc R
C23 C -0.1405(3) 0.5565(2) 0.5967(2) 0.0406(8) Uani 1 1 d .
H23 H -0.2264 0.5315 0.6078 0.049 Uiso 1 1 calc R

loop_
_atom_site_aniso_label
_atom_site_aniso_U_11
_atom_site_aniso_U_22
_atom_site_aniso_U_33
_atom_site_aniso_U_23
_atom_site_aniso_U_13
_atom_site_aniso_U_12
Zn1 0.01544(15) 0.01774(16) 0.02539(16) 0.00066(12) 0.00100(11) 0.00078(11)
O3 0.0199(9) 0.0272(10) 0.0377(11) 0.0013(9) 0.0027(8) 0.0072(8)
O1 0.0149(8) 0.0249(10) 0.0482(12) 0.0022(9) 0.0006(8) -0.0007(7)
O5 0.0269(11) 0.0272(11) 0.0885(18) -0.0271(12) 0.0049(12) 0.0003(9)
O4 0.0176(9) 0.0452(13) 0.0630(15) -0.0116(12) -0.0048(9) 0.0002(9)
O2 0.0248(10) 0.0195(11) 0.0867(18) 0.0010(11) -0.0108(11) -0.0012(8)
N5 0.0234(11) 0.0228(11) 0.0337(12) 0.0070(10) 0.0017(9) -0.0014(9)
C17 0.0236(13) 0.0222(13) 0.0274(13) 0.0037(11) 0.0004(10) 0.0000(10)
C12 0.0290(13) 0.0192(13) 0.0204(12) 0.0024(10) 0.0019(10) 0.0027(10)
N2 0.0242(11) 0.0212(11) 0.0241(11) 0.0047(9) 0.0025(9) 0.0000(9)
N3 0.0250(11) 0.0301(13) 0.0294(12) 0.0077(10) -0.0009(9) -0.0048(10)
C16 0.0276(13) 0.0214(13) 0.0265(13) 0.0051(11) 0.0024(11) -0.0033(10)
C3 0.0160(12) 0.0224(13) 0.0366(15) 0.0005(11) 0.0035(11) 0.0024(10)
C14 0.0233(13) 0.0273(14) 0.0272(14) 0.0036(11) 0.0002(11) -0.0022(11)
C2 0.0155(11) 0.0196(13) 0.0250(13) 0.0039(10) -0.0005(10) 0.0006(9)
C8 0.0188(12) 0.0208(13) 0.0311(14) 0.0082(11) 0.0046(11) 0.0031(10)
C13 0.0290(14) 0.0220(13) 0.0276(13) 0.0047(11) 0.0038(11) -0.0038(11)
C6 0.0164(11) 0.0202(13) 0.0259(13) 0.0038(10) 0.0035(10) 0.0018(9)
C7 0.0176(12) 0.0176(12) 0.0304(14) 0.0012(10) 0.0010(10) 0.0022(9)
C5 0.0179(12) 0.0194(13) 0.0352(15) -0.0008(11) -0.0003(11) -0.0040(10)
N1 0.0251(11) 0.0249(12) 0.0260(11) 0.0053(9) 0.0026(9) 0.0025(9)
N4 0.0293(13) 0.0508(17) 0.0465(16) 0.0055(13) 0.0047(12) -0.0083(12)
C4 0.0240(13) 0.0181(13) 0.0389(15) -0.0036(12) 0.0039(11) 0.0017(10)
C15 0.0279(14) 0.0261(14) 0.0312(14) 0.0085(12) -0.0014(11) -0.0012(11)
N6 0.0247(11) 0.0229(12) 0.0345(13) 0.0056(10) 0.0015(9) -0.0010(9)
C10 0.0233(13) 0.0348(16) 0.0390(16) 0.0098(13) 0.0042(12) 0.0054(12)
C1 0.0195(12) 0.0205(13) 0.0293(14) 0.0030(11) -0.0005(10) 0.0000(10)
C9 0.0305(16) 0.052(2) 0.0412(18) 0.0075(16) -0.0054(13) -0.0078(14)
C18 0.0320(15) 0.0436(18) 0.0305(15) 0.0052(13) 0.0036(12) -0.0076(13)
C20 0.0343(16) 0.064(2) 0.0317(16) 0.0162(16) -0.0025(13) -0.0089(15)
C11 0.0254(13) 0.0268(14) 0.0303(14) 0.0065(12) 0.0046(11) 0.0012(11)
C21 0.0236(13) 0.0241(14) 0.0318(14) 0.0058(12) -0.0001(11) 0.0008(11)
C22 0.0245(15) 0.0371(17) 0.072(2) 0.0248(17) 0.0082(15) 0.0065(13)
C19 0.0237(13) 0.0345(16) 0.0338(15) 0.0075(12) 0.0061(11) 0.0020(11)
C23 0.0213(14) 0.0344(17) 0.067(2) 0.0192(16) 0.0105(14) -0.0004(12)

loop_
_atom_type_symbol
_atom_type_description
_atom_type_scat_dispersion_real
_atom_type_scat_dispersion_imag
_atom_type_scat_source
C C 0.0033 0.0016 'International Tables Vol C Tables 4.2.6.8 and 6.1.1.4'
O O 0.0106 0.0060 'International Tables Vol C Tables 4.2.6.8 and 6.1.1.4'
Zn Zn 0.2839 1.4301 'International Tables Vol C Tables 4.2.6.8 and 6.1.1.4'
N N 0.0061 0.0033 'International Tables Vol C Tables 4.2.6.8 and 6.1.1.4'
H H 0.0000 0.0000 'International Tables Vol C Tables 4.2.6.8 and 6.1.1.4'

loop_
_geom_angle_atom_site_label_1
_geom_angle_atom_site_label_2
_geom_angle_atom_site_label_3
_geom_angle
_geom_angle_site_symmetry_1
_geom_angle_site_symmetry_3
O3 Zn1 N1 101.94(8) 1_455 .
O3 Zn1 N6 97.87(9) 1_455 4_575
O1 Zn1 O3 122.60(9) . 1_455
O1 Zn1 N1 115.30(9) . .
O1 Zn1 N6 116.62(9) . 4_575
N1 Zn1 N6 98.49(10) . 4_575
C8 O3 Zn1 111.02(16) . 1_655
C1 O1 Zn1 122.84(17) . .
C4 O5 H5 109.5 . .
C21 N5 C16 126.6(2) . .
C21 N5 C22 106.8(2) . .
C22 N5 C16 126.6(2) . .
C12 C17 H17 120.8 . .
C12 C17 C16 118.4(2) . .
C16 C17 H17 120.8 . .
C17 C12 N2 119.4(2) . .
C13 C12 C17 121.7(2) . .
C13 C12 N2 118.9(2) . .
C11 N2 C12 125.7(2) . .
C11 N2 C19 107.3(2) . .
C19 N2 C12 127.0(2) . .
C18 N3 C14 126.9(2) . .
C18 N3 C20 106.2(2) . .
C20 N3 C14 126.9(2) . .
C17 C16 N5 119.1(2) . .
C15 C16 N5 119.5(2) . .
C15 C16 C17 121.4(2) . .
C2 C3 H3 120.2 . .
C2 C3 C4 119.7(2) . .
C4 C3 H3 120.2 . .
C13 C14 N3 118.8(2) . .
C13 C14 C15 121.3(2) . .
C15 C14 N3 119.8(2) . .
C3 C2 C7 120.2(2) . .
C3 C2 C1 119.4(2) . .
C7 C2 C1 120.3(2) . .
O3 C8 C6 115.7(2) . .
O4 C8 O3 124.7(2) . .
O4 C8 C6 119.6(2) . .
C12 C13 C14 118.6(2) . .
C12 C13 H13 120.7 . .
C14 C13 H13 120.7 . .
C7 C6 C8 120.9(2) . .
C7 C6 C5 120.4(2) . .
C5 C6 C8 118.5(2) . .
C2 C7 H7 120.2 . .
C6 C7 C2 119.7(2) . .
C6 C7 H7 120.2 . .
C6 C5 H5A 120.1 . .
C6 C5 C4 119.8(2) . .
C4 C5 H5A 120.1 . .
C10 N1 Zn1 124.52(18) . .
C11 N1 Zn1 127.70(19) . .
C11 N1 C10 105.8(2) . .
C18 N4 C9 104.6(2) . .
O5 C4 C3 118.2(2) . .
O5 C4 C5 121.7(2) . .
C3 C4 C5 120.1(2) . .
C16 C15 C14 118.6(2) . .
C16 C15 H15 120.7 . .
C14 C15 H15 120.7 . .
C21 N6 Zn1 130.29(19) . 4_576
C21 N6 C23 105.9(2) . .
C23 N6 Zn1 122.22(18) . 4_576
N1 C10 H10 125.0 . .
C19 C10 N1 110.0(2) . .
C19 C10 H10 125.0 . .
O1 C1 C2 116.0(2) . .
O2 C1 O1 123.9(2) . .
O2 C1 C2 120.0(2) . .
N4 C9 H9 124.6 . .
C20 C9 N4 110.7(3) . .
C20 C9 H9 124.6 . .
N3 C18 H18 123.9 . .
N4 C18 N3 112.1(3) . .
N4 C18 H18 123.9 . .
N3 C20 H20 126.8 . .
C9 C20 N3 106.4(3) . .
C9 C20 H20 126.8 . .
N2 C11 H11 124.5 . .
N1 C11 N2 111.0(2) . .
N1 C11 H11 124.5 . .
N5 C21 H21 124.4 . .
N6 C21 N5 111.1(2) . .
N6 C21 H21 124.4 . .
N5 C22 H22 126.9 . .
C23 C22 N5 106.2(3) . .
C23 C22 H22 126.9 . .
N2 C19 H19 127.1 . .
C10 C19 N2 105.9(2) . .
C10 C19 H19 127.1 . .
N6 C23 H23 125.0 . .
C22 C23 N6 110.0(3) . .
C22 C23 H23 125.0 . .

loop_
_geom_bond_atom_site_label_1
_geom_bond_atom_site_label_2
_geom_bond_distance
_geom_bond_site_symmetry_2
Zn1 O3 1.9464(19) 1_455
Zn1 O1 1.9309(19) .
Zn1 N1 2.025(2) .
Zn1 N6 2.027(2) 4_575
O3 Zn1 1.9464(19) 1_655
O3 C8 1.281(3) .
O1 C1 1.273(3) .
O5 H5 0.8200 .
O5 C4 1.362(3) .
O4 C8 1.227(3) .
O2 C1 1.236(3) .
N5 C16 1.428(3) .
N5 C21 1.349(3) .
N5 C22 1.385(4) .
C17 H17 0.9300 .
C17 C12 1.385(4) .
C17 C16 1.391(4) .
C12 N2 1.424(3) .
C12 C13 1.384(4) .
N2 C11 1.356(3) .
N2 C19 1.378(3) .
N3 C14 1.423(3) .
N3 C18 1.353(4) .
N3 C20 1.363(4) .
C16 C15 1.386(4) .
C3 H3 0.9300 .
C3 C2 1.389(4) .
C3 C4 1.391(4) .
C14 C13 1.385(4) .
C14 C15 1.391(4) .
C2 C7 1.398(3) .
C2 C1 1.507(3) .
C8 C6 1.516(3) .
C13 H13 0.9300 .
C6 C7 1.383(3) .
C6 C5 1.387(4) .
C7 H7 0.9300 .
C5 H5A 0.9300 .
C5 C4 1.393(4) .
N1 C10 1.379(3) .
N1 C11 1.318(3) .
N4 C9 1.363(4) .
N4 C18 1.316(4) .
C15 H15 0.9300 .
N6 Zn1 2.027(2) 4_576
N6 C21 1.317(3) .
N6 C23 1.376(4) .
C10 H10 0.9300 .
C10 C19 1.355(4) .
C9 H9 0.9300 .
C9 C20 1.347(4) .
C18 H18 0.9300 .
C20 H20 0.9300 .
C11 H11 0.9300 .
C21 H21 0.9300 .
C22 H22 0.9300 .
C22 C23 1.343(4) .
C19 H19 0.9300 .
C23 H23 0.9300 .

loop_
_geom_torsion_atom_site_label_1
_geom_torsion_atom_site_label_2
_geom_torsion_atom_site_label_3
_geom_torsion_atom_site_label_4
_geom_torsion
_geom_torsion_site_symmetry_1
Zn1 O3 C8 O4 12.3(3) 1_655
Zn1 O3 C8 C6 -165.69(16) 1_655
Zn1 O1 C1 O2 15.7(4) .
Zn1 O1 C1 C2 -161.27(17) .
Zn1 N1 C10 C19 165.0(2) .
Zn1 N1 C11 N2 -164.52(18) .
Zn1 N6 C21 N5 -165.38(19) 4_576
Zn1 N6 C23 C22 166.9(2) 4_576
O3 Zn1 O1 C1 -173.10(19) 1_455
O3 Zn1 N1 C10 10.7(2) 1_455
O3 Zn1 N1 C11 172.3(2) 1_455
O3 C8 C6 C7 16.2(4) .
O3 C8 C6 C5 -169.2(2) .
O1 Zn1 N1 C10 145.9(2) .
O1 Zn1 N1 C11 -52.5(3) .
O4 C8 C6 C7 -161.9(3) .
O4 C8 C6 C5 12.7(4) .
N5 C16 C15 C14 177.4(2) .
N5 C22 C23 N6 -0.1(4) .
C17 C12 N2 C11 -149.6(3) .
C17 C12 N2 C19 27.9(4) .
C17 C12 C13 C14 0.0(4) .
C17 C16 C15 C14 -0.7(4) .
C12 C17 C16 N5 -178.6(2) .
C12 C17 C16 C15 -0.5(4) .
C12 N2 C11 N1 178.2(2) .
C12 N2 C19 C10 -178.1(2) .
N2 C12 C13 C14 -179.6(2) .
N3 C14 C13 C12 -179.4(2) .
N3 C14 C15 C16 179.8(2) .
C16 N5 C21 N6 179.7(2) .
C16 N5 C22 C23 -179.6(3) .
C16 C17 C12 N2 -179.5(2) .
C16 C17 C12 C13 0.8(4) .
C3 C2 C7 C6 3.4(4) .
C3 C2 C1 O1 21.3(4) .
C3 C2 C1 O2 -155.9(3) .
C14 N3 C18 N4 -178.6(3) .
C14 N3 C20 C9 178.7(3) .
C2 C3 C4 O5 -178.9(3) .
C2 C3 C4 C5 -0.5(4) .
C8 C6 C7 C2 173.4(2) .
C8 C6 C5 C4 -176.5(2) .
C13 C12 N2 C11 30.0(4) .
C13 C12 N2 C19 -152.4(3) .
C13 C14 C15 C16 1.7(4) .
C6 C5 C4 O5 -178.9(3) .
C6 C5 C4 C3 2.7(4) .
C7 C2 C1 O1 -163.8(2) .
C7 C2 C1 O2 19.0(4) .
C7 C6 C5 C4 -1.9(4) .
C5 C6 C7 C2 -1.1(4) .
N1 Zn1 O1 C1 61.9(2) .
N1 C10 C19 N2 0.1(3) .
N4 C9 C20 N3 -0.3(4) .
C4 C3 C2 C7 -2.6(4) .
C4 C3 C2 C1 172.3(2) .
C15 C14 C13 C12 -1.3(4) .
N6 Zn1 O1 C1 -52.9(2) 4_575
N6 Zn1 N1 C10 -89.2(2) 4_575
N6 Zn1 N1 C11 72.4(2) 4_575
C10 N1 C11 N2 -0.2(3) .
C1 C2 C7 C6 -171.5(2) .
C9 N4 C18 N3 0.2(4) .
C18 N3 C14 C13 -40.6(4) .
C18 N3 C14 C15 141.3(3) .
C18 N3 C20 C9 0.4(4) .
C18 N4 C9 C20 0.1(4) .
C20 N3 C14 C13 141.5(3) .
C20 N3 C14 C15 -36.6(4) .
C20 N3 C18 N4 -0.4(4) .
C11 N2 C19 C10 -0.2(3) .
C11 N1 C10 C19 0.0(3) .
C21 N5 C16 C17 158.0(3) .
C21 N5 C16 C15 -20.1(4) .
C21 N5 C22 C23 0.1(4) .
C21 N6 C23 C22 0.1(4) .
C22 N5 C16 C17 -22.3(4) .
C22 N5 C16 C15 159.6(3) .
C22 N5 C21 N6 -0.1(3) .
C19 N2 C11 N1 0.3(3) .
C23 N6 C21 N5 0.0(3) .
